data_4071877
loop_
_publ_author_name
'Buil, Mar\'ia L.'
'Esteruelas, Miguel A.'
'Garc\'es, Karin'
'Oliv\'an, Montserrat'
'O\~nate, Enrique'

_publ_section_title
;
 C\b(sp2)&#x2212;H Bond Activation of \a,\b-Unsaturated Ketones Promoted
 by a Hydride-Elongated Dihydrogen Complex: Formation of Osmafuran
 Derivatives with Carbene, Carbyne, and NH-Tautomerized \a-Substituted
 Pyridine Ligands
;
_journal_issue 18
_journal_name_full Organometallics
_journal_page_first 4680
_journal_paper_doi 10.1021/om800439g
_journal_volume 27
_journal_year 2008
_chemical_formula_sum 'C28.5 H57.8 B Cl2 F4 O2 Os P2'
_chemical_formula_weight 842.40
_chemical_name_systematic
; 
 ? 
;
_space_group_IT_number 2
_symmetry_cell_setting triclinic
_symmetry_space_group_name_Hall '-P 1'
_symmetry_space_group_name_H-M 'P -1'
_atom_sites_solution_hydrogens geom
_atom_sites_solution_primary direct
_atom_sites_solution_secondary difmap
_audit_creation_method SHELXL-97
_cell_angle_alpha 71.071(6)
_cell_angle_beta 82.244(6)
_cell_angle_gamma 82.111(6)
_cell_formula_units_Z 2
_cell_length_a 7.890(3)
_cell_length_b 15.363(6)
_cell_length_c 16.115(6)
_cell_measurement_reflns_used 3977
_cell_measurement_temperature 100(2)
_cell_measurement_theta_max 22
_cell_measurement_theta_min 2
_cell_volume 1821.7(12)
_computing_cell_refinement 'SAINT+ v. 6.1 (Bruker AXS, 2000)'
_computing_data_collection 'SMART v. 5.625 (Bruker AXS, 2000)'
_computing_data_reduction 'SAINT+ v. 6.1 (Bruker AXS, 2000)'
_computing_molecular_graphics 'XP, SHELXTL v. 6.1 (Bruker, 2000)'
_computing_publication_material 'XCIF, SHELXTL v. 6.1 (Bruker, 2000)'
_computing_structure_refinement 'SHELXL-97 (Sheldrick, 1997)'
_computing_structure_solution 'SHELXS-97 (Sheldrick, 1990)'
_diffrn_ambient_temperature 100(2)
_diffrn_detector_area_resol_mean 8.26
_diffrn_measured_fraction_theta_full 0.989
_diffrn_measured_fraction_theta_max 0.910
_diffrn_measurement_device_type 'Bruker SMART APEX CCD system'
_diffrn_measurement_method '\w rotations with narrow frames'
_diffrn_radiation_monochromator graphite
_diffrn_radiation_source 'fine-focus sealed tube'
_diffrn_radiation_type MoK\a
_diffrn_radiation_wavelength 0.71073
_diffrn_reflns_av_R_equivalents 0.1102
_diffrn_reflns_av_sigmaI/netI 0.1232
_diffrn_reflns_limit_h_max 10
_diffrn_reflns_limit_h_min -10
_diffrn_reflns_limit_k_max 19
_diffrn_reflns_limit_k_min -20
_diffrn_reflns_limit_l_max 21
_diffrn_reflns_limit_l_min -21
_diffrn_reflns_number 22774
_diffrn_reflns_theta_full 27.50
_diffrn_reflns_theta_max 28.88
_diffrn_reflns_theta_min 2.23
_diffrn_standards_decay_% 'no decay'
_exptl_absorpt_coefficient_mu 3.779
_exptl_absorpt_correction_T_max 0.705
_exptl_absorpt_correction_T_min 0.499
_exptl_absorpt_correction_type multi-scan
_exptl_absorpt_process_details
;
Absorption correction performed with SADABS program. This is based on the
method of Blessing: Blessing, R. H., Acta Crystallogr., Sect. A 1995, 51, 33.

SADABS: Area-Detector Absorption Correction. Bruker-AXS 
within SAINT+ package, v. 6.1 (2000).
;
_exptl_crystal_colour 'pale yellow'
_exptl_crystal_density_diffrn 1.536
_exptl_crystal_density_method 'not measured'
_exptl_crystal_description 'irregular block'
_exptl_crystal_F_000 852
_exptl_crystal_size_max 0.18
_exptl_crystal_size_mid 0.14
_exptl_crystal_size_min 0.06
_refine_diff_density_max 3.115
_refine_diff_density_min -2.283
_refine_diff_density_rms 0.236
_refine_ls_extinction_method none
_refine_ls_goodness_of_fit_ref 0.931
_refine_ls_hydrogen_treatment mixed
_refine_ls_matrix_type full
_refine_ls_number_parameters 398
_refine_ls_number_reflns 8707
_refine_ls_number_restraints 21
_refine_ls_restrained_S_all 0.933
_refine_ls_R_factor_all 0.0768
_refine_ls_R_factor_gt 0.0565
_refine_ls_shift/su_max 0.002
_refine_ls_shift/su_mean 0.000
_refine_ls_structure_factor_coef Fsqd
_refine_ls_weighting_details 'calc w=1/[\s^2^(Fo^2^)+(0.0384P)^2^+0.0000P] where P=(Fo^2^+2Fc^2^)/3'
_refine_ls_weighting_scheme calc
_refine_ls_wR_factor_gt 0.1006
_refine_ls_wR_factor_ref 0.1069
_reflns_number_gt 6676
_reflns_number_total 8707
_reflns_threshold_expression >2sigma(I)
_cod_data_source_file om800439g_si_001.cif
_cod_data_source_block mae280as
_cod_original_sg_symbol_H-M P-1
_cod_original_formula_sum 'C28.50 H57.80 B Cl2 F4 O2 Os P2'
_cod_database_code 4071877

loop_
_symmetry_equiv_pos_as_xyz
'x, y, z'
'-x, -y, -z'

loop_
_atom_site_label
_atom_site_type_symbol
_atom_site_fract_x
_atom_site_fract_y
_atom_site_fract_z
_atom_site_U_iso_or_equiv
_atom_site_adp_type
_atom_site_occupancy
_atom_site_symmetry_multiplicity
_atom_site_calc_flag
_atom_site_refinement_flags
_atom_site_disorder_assembly
_atom_site_disorder_group
Os Os 0.82887(3) 0.690524(18) 0.730136(17) 0.02102(8) Uani 1 1 d . . .
P1 P 0.8710(2) 0.52920(11) 0.73176(11) 0.0235(4) Uani 1 1 d . . .
P2 P 0.8333(2) 0.84587(11) 0.73981(11) 0.0248(4) Uani 1 1 d . . .
Cl1 Cl 1.13015(19) 0.67078(11) 0.75640(11) 0.0278(3) Uani 1 1 d . . .
O1 O 0.5293(6) 0.7679(3) 0.5279(3) 0.0354(12) Uani 1 1 d . . .
H1 H 0.442(9) 0.763(5) 0.493(5) 0.04(2) Uiso 1 1 d . . .
O2 O 0.7889(5) 0.6422(3) 0.8731(3) 0.0263(10) Uani 1 1 d . . .
C1 C 0.8268(7) 0.7307(4) 0.6157(4) 0.0238(14) Uani 1 1 d . . .
C2 C 0.8260(8) 0.7622(4) 0.5234(4) 0.0257(14) Uani 1 1 d . . .
H2 H 0.9329 0.7728 0.4886 0.031 Uiso 1 1 calc R . .
C3 C 0.6814(8) 0.7785(4) 0.4809(4) 0.0282(14) Uani 1 1 d . . .
C4 C 0.6884(9) 0.8071(5) 0.3844(4) 0.0320(16) Uani 1 1 d . . .
H4A H 0.6396 0.7614 0.3666 0.048 Uiso 1 1 calc R . .
H4B H 0.8082 0.8117 0.3591 0.048 Uiso 1 1 calc R . .
H4C H 0.6221 0.8675 0.3630 0.048 Uiso 1 1 calc R . .
C5 C 0.5751(8) 0.6882(4) 0.7570(4) 0.0253(14) Uani 1 1 d . . .
H5 H 0.5012 0.7058 0.7112 0.030 Uiso 1 1 calc R . .
C6 C 0.5105(8) 0.6605(4) 0.8441(4) 0.0284(15) Uani 1 1 d . . .
H6 H 0.3909 0.6583 0.8618 0.034 Uiso 1 1 calc R . .
C7 C 0.6327(8) 0.6359(4) 0.9041(4) 0.0240(13) Uani 1 1 d . . .
C8 C 0.5929(9) 0.6033(5) 1.0022(4) 0.0392(18) Uani 1 1 d . . .
H8A H 0.6597 0.5438 1.0270 0.059 Uiso 1 1 calc R . .
H8B H 0.4699 0.5959 1.0167 0.059 Uiso 1 1 calc R . .
H8C H 0.6230 0.6489 1.0271 0.059 Uiso 1 1 calc R . .
C9 C 1.0862(8) 0.5027(4) 0.6770(4) 0.0266(14) Uani 1 1 d . . .
H9 H 1.1713 0.5004 0.7186 0.032 Uiso 1 1 calc R . .
C10 C 1.1115(9) 0.4071(5) 0.6627(5) 0.0391(18) Uani 1 1 d . . .
H10A H 1.0349 0.4065 0.6199 0.059 Uiso 1 1 calc R . .
H10B H 1.0846 0.3594 0.7188 0.059 Uiso 1 1 calc R . .
H10C H 1.2311 0.3947 0.6404 0.059 Uiso 1 1 calc R . .
C11 C 1.1369(8) 0.5774(5) 0.5909(4) 0.0332(16) Uani 1 1 d . . .
H11A H 1.2553 0.5615 0.5691 0.050 Uiso 1 1 calc R . .
H11B H 1.1285 0.6372 0.6015 0.050 Uiso 1 1 calc R . .
H11C H 1.0594 0.5812 0.5469 0.050 Uiso 1 1 calc R . .
C12 C 0.8642(8) 0.4493(4) 0.8469(4) 0.0280(14) Uani 1 1 d . . .
H12 H 0.7626 0.4741 0.8797 0.034 Uiso 1 1 calc R . .
C13 C 1.0201(9) 0.4514(5) 0.8934(5) 0.0375(17) Uani 1 1 d . . .
H13A H 1.0015 0.4164 0.9561 0.056 Uiso 1 1 calc R . .
H13B H 1.0351 0.5156 0.8870 0.056 Uiso 1 1 calc R . .
H13C H 1.1234 0.4235 0.8668 0.056 Uiso 1 1 calc R . .
C14 C 0.8370(10) 0.3489(5) 0.8612(5) 0.0428(19) Uani 1 1 d . . .
H14A H 0.9395 0.3185 0.8366 0.064 Uiso 1 1 calc R . .
H14B H 0.7374 0.3469 0.8318 0.064 Uiso 1 1 calc R . .
H14C H 0.8166 0.3168 0.9245 0.064 Uiso 1 1 calc R . .
C15 C 0.7115(8) 0.4865(4) 0.6839(4) 0.0265(14) Uani 1 1 d . . .
H15 H 0.7518 0.4204 0.6896 0.032 Uiso 1 1 calc R . .
C16 C 0.6968(9) 0.5359(5) 0.5865(4) 0.0362(17) Uani 1 1 d . . .
H16A H 0.6183 0.5058 0.5649 0.054 Uiso 1 1 calc R . .
H16B H 0.8105 0.5331 0.5537 0.054 Uiso 1 1 calc R . .
H16C H 0.6523 0.6006 0.5779 0.054 Uiso 1 1 calc R . .
C17 C 0.5335(8) 0.4871(5) 0.7342(5) 0.0337(16) Uani 1 1 d . . .
H17A H 0.4758 0.5501 0.7175 0.051 Uiso 1 1 calc R . .
H17B H 0.5447 0.4655 0.7977 0.051 Uiso 1 1 calc R . .
H17C H 0.4656 0.4461 0.7197 0.051 Uiso 1 1 calc R . .
C18 C 0.8317(9) 0.8461(4) 0.8550(4) 0.0308(15) Uani 1 1 d . . .
H18 H 0.7324 0.8118 0.8888 0.037 Uiso 1 1 calc R . .
C19 C 0.8012(12) 0.9414(5) 0.8688(5) 0.054(2) Uani 1 1 d . . .
H19A H 0.7661 0.9340 0.9312 0.081 Uiso 1 1 calc R . .
H19B H 0.7106 0.9794 0.8332 0.081 Uiso 1 1 calc R . .
H19C H 0.9076 0.9718 0.8509 0.081 Uiso 1 1 calc R . .
C20 C 0.9914(9) 0.7935(5) 0.8999(5) 0.0394(18) Uani 1 1 d . . .
H20A H 1.0922 0.8265 0.8717 0.059 Uiso 1 1 calc R . .
H20B H 1.0092 0.7312 0.8944 0.059 Uiso 1 1 calc R . .
H20C H 0.9749 0.7893 0.9625 0.059 Uiso 1 1 calc R . .
C21 C 1.0284(8) 0.9006(4) 0.6801(4) 0.0283(14) Uani 1 1 d . . .
H21 H 1.1209 0.8745 0.7207 0.034 Uiso 1 1 calc R . .
C22 C 1.0957(9) 0.8771(5) 0.5947(4) 0.0340(16) Uani 1 1 d . . .
H22A H 1.0116 0.9031 0.5513 0.051 Uiso 1 1 calc R . .
H22B H 1.1134 0.8098 0.6077 0.051 Uiso 1 1 calc R . .
H22C H 1.2050 0.9035 0.5709 0.051 Uiso 1 1 calc R . .
C23 C 1.0156(9) 1.0058(4) 0.6607(5) 0.0368(17) Uani 1 1 d . . .
H23A H 1.1258 1.0285 0.6322 0.055 Uiso 1 1 calc R . .
H23B H 0.9876 1.0207 0.7160 0.055 Uiso 1 1 calc R . .
H23C H 0.9253 1.0354 0.6215 0.055 Uiso 1 1 calc R . .
C24 C 0.6504(8) 0.9312(4) 0.6993(4) 0.0289(15) Uani 1 1 d . . .
H24 H 0.6777 0.9922 0.7010 0.035 Uiso 1 1 calc R . .
C25 C 0.4798(9) 0.9099(5) 0.7570(5) 0.0434(19) Uani 1 1 d . . .
H25A H 0.3943 0.9635 0.7398 0.065 Uiso 1 1 calc R . .
H25B H 0.4982 0.8964 0.8191 0.065 Uiso 1 1 calc R . .
H25C H 0.4384 0.8562 0.7489 0.065 Uiso 1 1 calc R . .
C26 C 0.6237(9) 0.9429(5) 0.6054(5) 0.0370(17) Uani 1 1 d . . .
H26A H 0.5870 0.8858 0.6020 0.055 Uiso 1 1 calc R . .
H26B H 0.7316 0.9563 0.5680 0.055 Uiso 1 1 calc R . .
H26C H 0.5350 0.9942 0.5850 0.055 Uiso 1 1 calc R . .
B B 0.2707(11) 0.7709(6) 0.3543(6) 0.041(2) Uani 1 1 d . . .
F1 F 0.2698(6) 0.7902(3) 0.4351(3) 0.0555(13) Uani 1 1 d . . .
F2 F 0.3877(6) 0.6959(3) 0.3553(4) 0.0671(15) Uani 1 1 d . . .
F3 F 0.3205(6) 0.8470(3) 0.2885(3) 0.0624(14) Uani 1 1 d . . .
F4 F 0.1079(6) 0.7539(4) 0.3487(4) 0.0716(16) Uani 1 1 d . . .
Cl2 Cl 0.3957(8) 0.8578(4) 0.0120(4) 0.0535(16) Uiso 0.40 1 d PDU A 1
C27 C 0.480(2) 0.8478(14) 0.1053(11) 0.058(3) Uiso 0.40 1 d PDU A 1
H27A H 0.3939 0.8263 0.1561 0.070 Uiso 0.40 1 calc PR A 1
H27B H 0.5079 0.9094 0.1036 0.070 Uiso 0.40 1 calc PR A 1
Cl3 Cl 0.6594(8) 0.7735(4) 0.1198(4) 0.0583(16) Uiso 0.40 1 d PDU A 1
C28 C 0.8514(19) 0.8920(12) 0.1445(13) 0.047(4) Uiso 0.40 1 d PDU B 2
H28A H 0.8560 0.9459 0.0913 0.070 Uiso 0.40 1 calc PR B 2
H28B H 0.9676 0.8611 0.1540 0.070 Uiso 0.40 1 calc PR B 2
H28C H 0.8036 0.9121 0.1954 0.070 Uiso 0.40 1 calc PR B 2
C29 C 0.7384(19) 0.8253(11) 0.1333(14) 0.052(4) Uiso 0.40 1 d PDU B 2
H29A H 0.7316 0.7720 0.1880 0.062 Uiso 0.40 1 calc PR B 2
H29B H 0.7927 0.8014 0.0848 0.062 Uiso 0.40 1 calc PR B 2
C30 C 0.5573(18) 0.8682(15) 0.1132(14) 0.066(4) Uiso 0.40 1 d PDU B 2
H30A H 0.5586 0.9360 0.0867 0.080 Uiso 0.40 1 calc PR B 2
H30B H 0.4816 0.8565 0.1691 0.080 Uiso 0.40 1 calc PR B 2
C31 C 0.483(2) 0.8307(15) 0.0506(15) 0.065(4) Uiso 0.40 1 d PDU B 2
H31A H 0.5687 0.8319 -0.0004 0.078 Uiso 0.40 1 calc PR B 2
H31B H 0.4621 0.7654 0.0815 0.078 Uiso 0.40 1 calc PR B 2
C32 C 0.316(2) 0.8840(17) 0.0167(15) 0.070(5) Uiso 0.40 1 d PDU B 2
H32A H 0.2218 0.8694 0.0638 0.105 Uiso 0.40 1 calc PR B 2
H32B H 0.2911 0.8665 -0.0334 0.105 Uiso 0.40 1 calc PR B 2
H32C H 0.3272 0.9505 -0.0021 0.105 Uiso 0.40 1 calc PR B 2
Cl4 Cl 0.7175(19) 0.7921(11) 0.1184(10) 0.020(2) Uiso 0.10 1 d PDU C 3
C33 C 0.507(3) 0.784(3) 0.116(2) 0.021(2) Uiso 0.10 1 d PDU C 3
H33A H 0.4420 0.7894 0.1715 0.040 Uiso 0.10 1 calc PR C 3
H33B H 0.4920 0.7231 0.1110 0.040 Uiso 0.10 1 calc PR C 3
Cl5 Cl 0.4298(19) 0.8697(11) 0.0289(11) 0.022(2) Uiso 0.10 1 d PDU C 3

loop_
_atom_site_aniso_label
_atom_site_aniso_U_11
_atom_site_aniso_U_22
_atom_site_aniso_U_33
_atom_site_aniso_U_23
_atom_site_aniso_U_13
_atom_site_aniso_U_12
Os 0.01870(12) 0.02157(12) 0.01994(13) -0.00306(9) -0.00230(9) -0.00043(8)
P1 0.0212(8) 0.0235(8) 0.0245(9) -0.0057(7) -0.0035(7) -0.0006(6)
P2 0.0269(9) 0.0231(8) 0.0221(9) -0.0048(7) -0.0036(7) 0.0013(7)
Cl1 0.0218(7) 0.0297(8) 0.0310(9) -0.0085(7) -0.0043(6) -0.0005(6)
O1 0.028(3) 0.041(3) 0.036(3) -0.009(2) -0.010(2) -0.002(2)
O2 0.023(2) 0.029(2) 0.026(3) -0.007(2) -0.0020(19) -0.0028(19)
C1 0.015(3) 0.023(3) 0.035(4) -0.012(3) 0.001(3) -0.001(2)
C2 0.024(3) 0.023(3) 0.029(4) -0.006(3) -0.005(3) -0.003(3)
C3 0.032(4) 0.020(3) 0.033(4) -0.008(3) -0.006(3) -0.001(3)
C4 0.042(4) 0.031(4) 0.022(4) -0.006(3) -0.006(3) -0.005(3)
C5 0.023(3) 0.026(3) 0.023(3) -0.004(3) -0.005(3) 0.003(3)
C6 0.024(3) 0.032(4) 0.025(4) -0.005(3) -0.001(3) -0.001(3)
C7 0.026(3) 0.021(3) 0.024(3) -0.005(3) -0.003(3) -0.002(3)
C8 0.035(4) 0.049(5) 0.028(4) -0.004(3) 0.000(3) -0.010(3)
C9 0.023(3) 0.030(3) 0.025(4) -0.008(3) -0.005(3) 0.002(3)
C10 0.036(4) 0.036(4) 0.045(5) -0.018(4) 0.001(3) 0.007(3)
C11 0.027(4) 0.042(4) 0.029(4) -0.011(3) 0.003(3) -0.005(3)
C12 0.023(3) 0.028(3) 0.031(4) -0.008(3) -0.002(3) 0.003(3)
C13 0.039(4) 0.039(4) 0.030(4) -0.006(3) -0.011(3) 0.004(3)
C14 0.053(5) 0.027(4) 0.043(5) -0.001(3) -0.012(4) -0.002(3)
C15 0.025(3) 0.022(3) 0.032(4) -0.009(3) -0.002(3) -0.002(3)
C16 0.037(4) 0.043(4) 0.031(4) -0.010(3) -0.012(3) -0.008(3)
C17 0.030(4) 0.037(4) 0.038(4) -0.015(3) -0.004(3) -0.009(3)
C18 0.038(4) 0.028(4) 0.021(3) -0.004(3) -0.001(3) 0.002(3)
C19 0.081(6) 0.042(5) 0.036(5) -0.011(4) -0.017(4) 0.012(4)
C20 0.051(5) 0.040(4) 0.030(4) -0.011(3) -0.009(3) -0.006(4)
C21 0.029(3) 0.028(3) 0.027(4) -0.007(3) -0.007(3) -0.003(3)
C22 0.035(4) 0.033(4) 0.032(4) -0.007(3) -0.001(3) -0.006(3)
C23 0.045(4) 0.024(3) 0.042(4) -0.008(3) -0.004(4) -0.008(3)
C24 0.029(4) 0.025(3) 0.026(4) 0.000(3) -0.007(3) 0.003(3)
C25 0.031(4) 0.038(4) 0.050(5) -0.006(4) 0.002(4) 0.008(3)
C26 0.042(4) 0.030(4) 0.037(4) -0.008(3) -0.013(3) 0.005(3)
B 0.038(5) 0.039(5) 0.047(6) -0.015(4) -0.010(4) -0.004(4)
F1 0.045(3) 0.079(4) 0.049(3) -0.029(3) -0.010(2) 0.001(3)
F2 0.052(3) 0.042(3) 0.115(5) -0.038(3) -0.002(3) -0.002(2)
F3 0.070(3) 0.056(3) 0.049(3) -0.005(2) 0.006(3) -0.002(3)
F4 0.049(3) 0.096(4) 0.084(4) -0.040(3) -0.008(3) -0.025(3)

loop_
_atom_type_symbol
_atom_type_description
_atom_type_scat_dispersion_real
_atom_type_scat_dispersion_imag
_atom_type_scat_source
C C 0.0033 0.0016 'International Tables Vol C Tables 4.2.6.8 and 6.1.1.4'
H H 0.0000 0.0000 'International Tables Vol C Tables 4.2.6.8 and 6.1.1.4'
B B 0.0013 0.0007 'International Tables Vol C Tables 4.2.6.8 and 6.1.1.4'
O O 0.0106 0.0060 'International Tables Vol C Tables 4.2.6.8 and 6.1.1.4'
F F 0.0171 0.0103 'International Tables Vol C Tables 4.2.6.8 and 6.1.1.4'
P P 0.1023 0.0942 'International Tables Vol C Tables 4.2.6.8 and 6.1.1.4'
Cl Cl 0.1484 0.1585 'International Tables Vol C Tables 4.2.6.8 and 6.1.1.4'
Os Os -1.2165 7.6030 'International Tables Vol C Tables 4.2.6.8 and 6.1.1.4'

loop_
_geom_angle_atom_site_label_1
_geom_angle_atom_site_label_2
_geom_angle_atom_site_label_3
_geom_angle
C1 Os C5 95.8(3)
C1 Os O2 171.2(2)
C5 Os O2 75.4(2)
C1 Os Cl1 105.43(19)
C5 Os Cl1 158.73(19)
O2 Os Cl1 83.32(12)
C1 Os P2 93.0(2)
C5 Os P2 95.28(18)
O2 Os P2 87.63(12)
Cl1 Os P2 84.53(5)
C1 Os P1 91.9(2)
C5 Os P1 92.63(18)
O2 Os P1 88.78(12)
Cl1 Os P1 86.01(5)
P2 Os P1 170.21(5)
C15 P1 C9 107.0(3)
C15 P1 C12 102.4(3)
C9 P1 C12 106.3(3)
C15 P1 Os 118.5(2)
C9 P1 Os 110.9(2)
C12 P1 Os 110.8(2)
C24 P2 C21 105.5(3)
C24 P2 C18 102.9(3)
C21 P2 C18 105.3(3)
C24 P2 Os 116.8(2)
C21 P2 Os 112.6(2)
C18 P2 Os 112.5(2)
C3 O1 H1 112(4)
C7 O2 Os 114.5(4)
C2 C1 Os 179.4(5)
C3 C2 C1 124.0(6)
C3 C2 H2 118.0
C1 C2 H2 118.0
O1 C3 C2 119.3(6)
O1 C3 C4 118.8(6)
C2 C3 C4 121.9(6)
C3 C4 H4A 109.5
C3 C4 H4B 109.5
H4A C4 H4B 109.5
C3 C4 H4C 109.5
H4A C4 H4C 109.5
H4B C4 H4C 109.5
C6 C5 Os 117.8(5)
C6 C5 H5 121.1
Os C5 H5 121.1
C5 C6 C7 115.1(6)
C5 C6 H6 122.5
C7 C6 H6 122.5
O2 C7 C6 117.1(6)
O2 C7 C8 118.2(6)
C6 C7 C8 124.6(6)
C7 C8 H8A 109.5
C7 C8 H8B 109.5
H8A C8 H8B 109.5
C7 C8 H8C 109.5
H8A C8 H8C 109.5
H8B C8 H8C 109.5
C11 C9 C10 110.0(5)
C11 C9 P1 114.2(4)
C10 C9 P1 113.9(5)
C11 C9 H9 106.0
C10 C9 H9 106.0
P1 C9 H9 106.0
C9 C10 H10A 109.5
C9 C10 H10B 109.5
H10A C10 H10B 109.5
C9 C10 H10C 109.5
H10A C10 H10C 109.5
H10B C10 H10C 109.5
C9 C11 H11A 109.5
C9 C11 H11B 109.5
H11A C11 H11B 109.5
C9 C11 H11C 109.5
H11A C11 H11C 109.5
H11B C11 H11C 109.5
C14 C12 C13 108.9(6)
C14 C12 P1 117.4(5)
C13 C12 P1 112.7(5)
C14 C12 H12 105.6
C13 C12 H12 105.6
P1 C12 H12 105.6
C12 C13 H13A 109.5
C12 C13 H13B 109.5
H13A C13 H13B 109.5
C12 C13 H13C 109.5
H13A C13 H13C 109.5
H13B C13 H13C 109.5
C12 C14 H14A 109.5
C12 C14 H14B 109.5
H14A C14 H14B 109.5
C12 C14 H14C 109.5
H14A C14 H14C 109.5
H14B C14 H14C 109.5
C16 C15 C17 109.4(5)
C16 C15 P1 114.4(5)
C17 C15 P1 112.8(4)
C16 C15 H15 106.6
C17 C15 H15 106.6
P1 C15 H15 106.6
C15 C16 H16A 109.5
C15 C16 H16B 109.5
H16A C16 H16B 109.5
C15 C16 H16C 109.5
H16A C16 H16C 109.5
H16B C16 H16C 109.5
C15 C17 H17A 109.5
C15 C17 H17B 109.5
H17A C17 H17B 109.5
C15 C17 H17C 109.5
H17A C17 H17C 109.5
H17B C17 H17C 109.5
C20 C18 C19 108.4(6)
C20 C18 P2 114.0(5)
C19 C18 P2 115.9(5)
C20 C18 H18 105.9
C19 C18 H18 105.9
P2 C18 H18 105.9
C18 C19 H19A 109.5
C18 C19 H19B 109.5
H19A C19 H19B 109.5
C18 C19 H19C 109.5
H19A C19 H19C 109.5
H19B C19 H19C 109.5
C18 C20 H20A 109.5
C18 C20 H20B 109.5
H20A C20 H20B 109.5
C18 C20 H20C 109.5
H20A C20 H20C 109.5
H20B C20 H20C 109.5
C23 C21 C22 109.0(5)
C23 C21 P2 114.8(5)
C22 C21 P2 114.9(5)
C23 C21 H21 105.7
C22 C21 H21 105.7
P2 C21 H21 105.7
C21 C22 H22A 109.5
C21 C22 H22B 109.5
H22A C22 H22B 109.5
C21 C22 H22C 109.5
H22A C22 H22C 109.5
H22B C22 H22C 109.5
C21 C23 H23A 109.5
C21 C23 H23B 109.5
H23A C23 H23B 109.5
C21 C23 H23C 109.5
H23A C23 H23C 109.5
H23B C23 H23C 109.5
C26 C24 C25 108.7(6)
C26 C24 P2 113.0(5)
C25 C24 P2 113.5(4)
C26 C24 H24 107.1
C25 C24 H24 107.1
P2 C24 H24 107.1
C24 C25 H25A 109.5
C24 C25 H25B 109.5
H25A C25 H25B 109.5
C24 C25 H25C 109.5
H25A C25 H25C 109.5
H25B C25 H25C 109.5
C24 C26 H26A 109.5
C24 C26 H26B 109.5
H26A C26 H26B 109.5
C24 C26 H26C 109.5
H26A C26 H26C 109.5
H26B C26 H26C 109.5
F3 B F4 112.2(7)
F3 B F2 110.2(7)
F4 B F2 111.9(7)
F3 B F1 106.8(7)
F4 B F1 107.4(7)
F2 B F1 108.1(7)
Cl2 C27 Cl3 112.4(7)
Cl2 C27 H27A 109.1
Cl3 C27 H27A 109.1
Cl2 C27 H27B 109.1
Cl3 C27 H27B 109.1
H27A C27 H27B 107.9
C29 C28 H28A 109.5
C29 C28 H28B 109.5
H28A C28 H28B 109.5
C29 C28 H28C 109.5
H28A C28 H28C 109.5
H28B C28 H28C 109.5
C28 C29 C30 113.6(9)
C28 C29 H29A 108.9
C30 C29 H29A 108.9
C28 C29 H29B 108.9
C30 C29 H29B 108.9
H29A C29 H29B 107.7
C29 C30 C31 113.2(9)
C29 C30 H30A 108.9
C31 C30 H30A 108.9
C29 C30 H30B 108.9
C31 C30 H30B 108.9
H30A C30 H30B 107.8
C32 C31 C30 114.2(10)
C32 C31 H31A 108.7
C30 C31 H31A 108.7
C32 C31 H31B 108.7
C30 C31 H31B 108.7
H31A C31 H31B 107.6
C31 C32 H32A 109.5
C31 C32 H32B 109.5
H32A C32 H32B 109.5
C31 C32 H32C 109.5
H32A C32 H32C 109.5
H32B C32 H32C 109.5
Cl4 C33 Cl5 109.8(9)
Cl4 C33 H33A 109.7
Cl5 C33 H33A 109.7
Cl4 C33 H33B 109.7
Cl5 C33 H33B 109.7
H33A C33 H33B 108.2

loop_
_geom_bond_atom_site_label_1
_geom_bond_atom_site_label_2
_geom_bond_distance
Os C1 1.746(7)
Os C5 1.993(6)
Os O2 2.171(4)
Os Cl1 2.4316(17)
Os P2 2.4469(19)
Os P1 2.4471(19)
P1 C15 1.851(6)
P1 C9 1.862(6)
P1 C12 1.862(7)
P2 C24 1.846(6)
P2 C21 1.853(7)
P2 C18 1.855(7)
O1 C3 1.330(8)
O1 H1 0.97(7)
O2 C7 1.271(7)
C1 C2 1.408(9)
C2 C3 1.362(9)
C2 H2 0.9500
C3 C4 1.469(9)
C4 H4A 0.9800
C4 H4B 0.9800
C4 H4C 0.9800
C5 C6 1.374(9)
C5 H5 0.9500
C6 C7 1.387(8)
C6 H6 0.9500
C7 C8 1.498(9)
C8 H8A 0.9800
C8 H8B 0.9800
C8 H8C 0.9800
C9 C11 1.532(9)
C9 C10 1.542(9)
C9 H9 1.0000
C10 H10A 0.9800
C10 H10B 0.9800
C10 H10C 0.9800
C11 H11A 0.9800
C11 H11B 0.9800
C11 H11C 0.9800
C12 C14 1.524(9)
C12 C13 1.533(9)
C12 H12 1.0000
C13 H13A 0.9800
C13 H13B 0.9800
C13 H13C 0.9800
C14 H14A 0.9800
C14 H14B 0.9800
C14 H14C 0.9800
C15 C16 1.518(9)
C15 C17 1.524(8)
C15 H15 1.0000
C16 H16A 0.9800
C16 H16B 0.9800
C16 H16C 0.9800
C17 H17A 0.9800
C17 H17B 0.9800
C17 H17C 0.9800
C18 C20 1.534(9)
C18 C19 1.535(10)
C18 H18 1.0000
C19 H19A 0.9800
C19 H19B 0.9800
C19 H19C 0.9800
C20 H20A 0.9800
C20 H20B 0.9800
C20 H20C 0.9800
C21 C23 1.535(9)
C21 C22 1.543(9)
C21 H21 1.0000
C22 H22A 0.9800
C22 H22B 0.9800
C22 H22C 0.9800
C23 H23A 0.9800
C23 H23B 0.9800
C23 H23C 0.9800
C24 C26 1.505(9)
C24 C25 1.539(9)
C24 H24 1.0000
C25 H25A 0.9800
C25 H25B 0.9800
C25 H25C 0.9800
C26 H26A 0.9800
C26 H26B 0.9800
C26 H26C 0.9800
B F3 1.361(10)
B F4 1.365(10)
B F2 1.372(10)
B F1 1.425(10)
Cl2 C27 1.679(9)
C27 Cl3 1.682(9)
C27 H27A 0.9900
C27 H27B 0.9900
C28 C29 1.514(9)
C28 H28A 0.9800
C28 H28B 0.9800
C28 H28C 0.9800
C29 C30 1.520(9)
C29 H29A 0.9900
C29 H29B 0.9900
C30 C31 1.525(9)
C30 H30A 0.9900
C30 H30B 0.9900
C31 C32 1.520(9)
C31 H31A 0.9900
C31 H31B 0.9900
C32 H32A 0.9800
C32 H32B 0.9800
C32 H32C 0.9800
Cl4 C33 1.688(10)
C33 Cl5 1.699(10)
C33 H33A 0.9900
C33 H33B 0.9900
